data_2101744
loop_
_publ_author_name
'Marsh, R. E.'

_publ_section_title
;
 The perils of <i>Cc</i> revisited
;
_journal_issue 2
_journal_name_full 'Acta Crystallographica Section B'
_journal_page_first 317
_journal_page_last 322
_journal_paper_doi 10.1107/S010876819601381X
_journal_volume 53
_journal_year 1997
_chemical_formula_moiety 'C15 H23 N O2'
_chemical_formula_sum 'C15 H23 N O2'
_space_group_IT_number 15
_symmetry_cell_setting monoclinic
_symmetry_space_group_name_Hall '-C 2yc'
_symmetry_space_group_name_H-M 'C 1 2/c 1'
_audit_creation_method CSD-QUEST3D-V5
_cell_angle_alpha 90
_cell_angle_beta 120.59
_cell_angle_gamma 90
_cell_formula_units_Z 4
_cell_length_a 11.969
_cell_length_b 14.057
_cell_length_c 10.851
_cell_volume 1571.586
_cod_data_source_file an0533.cif
_cod_data_source_block CSD_CIF_MIF_HALJUZ01
_cod_depositor_comments
;

  Added moiety chemical formula from Marsh (1997) paper. The summary
  chemical formula is calculated from moiety formula using 'AdHocParser'
  (svn://www.crystallography.net/cod-tools/trunk/Formulae/AdHocParser.yp,
  revision 1441.)

  Removing 23 atoms which were symmetric equivalents of the atoms from
  the asymmetric unit.

  Andrius Merkys
  2013-11-06
;
_cod_original_sg_symbol_H-M 'C 2/c'
_cod_database_code 2101744

loop_
_symmetry_equiv_pos_as_xyz
x,y,z
-x,y,1/2-z
1/2+x,1/2+y,z
1/2-x,1/2+y,1/2-z
-x,-y,-z
x,-y,-1/2+z
-1/2-x,-1/2-y,-z
-1/2+x,-1/2-y,-1/2+z

loop_
_atom_site_label
_atom_site_fract_x
_atom_site_fract_y
_atom_site_fract_z
_atom_site_type_symbol
C1 -.0169 .7754 .1283 C
C2 .0 .8200 .25 C
C3 -.0170 .6771 .1319 C
C4 .0 .6273 .25 C
C5 -.0340 .8288 -.0026 C
C6 -.1525 .7971 -.1392 C
C7 .0842 .8184 -.0145 C
C8 .0 .5189 .25 C
C9 .1068 .4754 .3714 C
C10 -.1156 .4769 .2263 C
N1 .0 .9268 .25 N
O1 -.1000 .9662 .2168 O
H1 -.0294 .6427 .0505 H
H2 -.0461 .8939 .0106 H
H3 -.1590 .8322 -.2174 H
H4 -.1456 .7312 -.1536 H
H5 -.2277 .8079 -.1326 H
H6 .0721 .8520 -.0964 H
H7 .1571 .8437 .0688 H
H8 .0986 .7530 -.0235 H
H9 .0092 .5061 .1696 H
H10 .0982 .4082 .3621 H
H11 .1852 .4945 .3776 H
H12 .1068 .4945 .4556 H
H13 -.1082 .4096 .2274 H
H14 -.1332 .4964 .2984 H
H15 .1856 .4964 .3650 H

loop_
_atom_type_symbol
C
H
N
O
